data_4080399
loop_
_publ_author_name
'Egbert, Jonathan D.'
'Slawin, Alexandra M. Z.'
'Nolan, Steven P.'

_publ_section_title
;
 Synthesis ofN-Heterocyclic Carbene Gold Complexes Using Solution-Phase
 and Solid-State Protocols
;
_journal_issue 7
_journal_name_full Organometallics
_journal_page_first 2271
_journal_paper_doi 10.1021/om301187a
_journal_volume 32
_journal_year 2013
_chemical_formula_moiety 'C33 H36 Au F5 N2 O'
_chemical_formula_sum 'C33 H36 Au F5 N2 O'
_chemical_formula_weight 768.62
_space_group_IT_number 2
_symmetry_cell_setting triclinic
_symmetry_Int_Tables_number 2
_symmetry_space_group_name_Hall '-P 1'
_symmetry_space_group_name_H-M 'P -1'
_atom_sites_solution_hydrogens geom
_atom_sites_solution_primary direct
_atom_sites_solution_secondary difmap
_cell_angle_alpha 95.694(7)
_cell_angle_beta 96.600(6)
_cell_angle_gamma 107.189(10)
_cell_formula_units_Z 2
_cell_length_a 10.840(5)
_cell_length_b 11.003(4)
_cell_length_c 13.958(5)
_cell_measurement_temperature 93
_cell_measurement_theta_max 25.35
_cell_volume 1564.3(11)
_computing_cell_refinement 'CrystalClear-SM Expert 2.0 rc13'
_computing_data_collection 'CrystalClear-SM Expert 2.0 rc13 (Rigaku, 2009)'
_computing_data_reduction 'CrystalClear-SM Expert 2.0 rc13'
_computing_molecular_graphics 'CrystalStructure 4.0'
_computing_publication_material 'CrystalStructure 4.0 (Rigaku, 2010)'
_computing_structure_refinement 'SHELXL97 (Sheldrick, 2008)'
_computing_structure_solution 'DIRDIF99-PATTY (Gould, et al., 1999)'
_diffrn_ambient_temperature 93
_diffrn_detector_area_resol_mean 14.629
_diffrn_measured_fraction_theta_full 0.961
_diffrn_measured_fraction_theta_max 0.948
_diffrn_measurement_device_type 'Rigaku Mercury70'
_diffrn_measurement_method \w
_diffrn_radiation_type 'Mo K\a'
_diffrn_radiation_wavelength 0.71075
_diffrn_reflns_av_R_equivalents 0.0590
_diffrn_reflns_limit_h_max 13
_diffrn_reflns_limit_h_min -10
_diffrn_reflns_limit_k_max 12
_diffrn_reflns_limit_k_min -13
_diffrn_reflns_limit_l_max 16
_diffrn_reflns_limit_l_min -16
_diffrn_reflns_number 9417
_diffrn_reflns_theta_full 25.00
_diffrn_reflns_theta_max 25.33
_diffrn_standards_number 0
_exptl_absorpt_coefficient_mu 4.777
_exptl_absorpt_correction_T_max 1.000
_exptl_absorpt_correction_T_min 1.000
_exptl_absorpt_correction_type none
_exptl_crystal_colour colorless
_exptl_crystal_density_diffrn 1.632
_exptl_crystal_density_method 'not measured'
_exptl_crystal_description prism
_exptl_crystal_F_000 760.00
_exptl_crystal_size_max 0.100
_exptl_crystal_size_mid 0.100
_exptl_crystal_size_min 0.100
_refine_diff_density_max 2.650
_refine_diff_density_min -4.070
_refine_ls_extinction_method none
_refine_ls_goodness_of_fit_ref 1.203
_refine_ls_hydrogen_treatment constr
_refine_ls_number_parameters 379
_refine_ls_number_reflns 5424
_refine_ls_number_restraints 24
_refine_ls_R_factor_gt 0.0586
_refine_ls_shift/su_max 0.000
_refine_ls_structure_factor_coef Fsqd
_refine_ls_weighting_details 'w = 1/[\s^2^(Fo^2^)+(0.1536P)^2^+9.4592P] where P=(Fo^2^+2Fc^2^)/3'
_refine_ls_weighting_scheme calc
_refine_ls_wR_factor_ref 0.2495
_reflns_number_gt 4564
_reflns_number_total 5424
_reflns_threshold_expression F^2^>2.0\s(F^2^)
_cod_data_source_file om301187a_si_002.cif
_cod_data_source_block 2
_cod_original_cell_volume 1564.3(10)
_cod_database_code 4080399

loop_
_symmetry_equiv_pos_site_id
_symmetry_equiv_pos_as_xyz
1 +X,+Y,+Z
2 -X,-Y,-Z

loop_
_atom_site_label
_atom_site_type_symbol
_atom_site_fract_x
_atom_site_fract_y
_atom_site_fract_z
_atom_site_U_iso_or_equiv
_atom_site_adp_type
_atom_site_occupancy
_atom_site_symmetry_multiplicity
_atom_site_calc_flag
_atom_site_refinement_flags
Au1 Au 0.14913(4) 0.46826(4) 0.27645(3) 0.0245(3) Uani 1.0 2 d .
F32 F 0.4284(8) 0.5813(8) 0.2507(6) 0.0377(19) Uani 1.0 2 d .
F33 F 0.6395(8) 0.7479(10) 0.2037(7) 0.047(3) Uani 1.0 2 d .
F34 F 0.6575(10) 1.0021(10) 0.2056(8) 0.059(3) Uani 1.0 2 d .
F35 F 0.4495(11) 1.0813(9) 0.2447(7) 0.057(3) Uani 1.0 2 d .
F36 F 0.2339(9) 0.9144(9) 0.2871(7) 0.044(2) Uani 1.0 2 d .
O1 O 0.2143(9) 0.6669(10) 0.2979(8) 0.035(3) Uani 1.0 2 d .
N2 N 0.0822(9) 0.1989(10) 0.3267(7) 0.021(2) Uani 1.0 2 d .
N5 N 0.0310(10) 0.1983(12) 0.1724(8) 0.031(3) Uani 1.0 2 d .
C1 C 0.0802(15) 0.2768(14) 0.2567(11) 0.030(3) Uani 1.0 2 d .
C3 C 0.0312(12) 0.0732(11) 0.2855(10) 0.023(3) Uani 1.0 2 d .
C4 C 0.0031(13) 0.0753(14) 0.1888(10) 0.031(3) Uani 1.0 2 d .
C6 C 0.1117(12) 0.2410(12) 0.4293(10) 0.026(3) Uani 1.0 2 d .
C7 C 0.2421(13) 0.2645(13) 0.4770(10) 0.028(3) Uani 1.0 2 d .
C8 C 0.2673(14) 0.3085(14) 0.5770(10) 0.034(3) Uani 1.0 2 d .
C9 C 0.1657(15) 0.3202(12) 0.6264(9) 0.032(3) Uani 1.0 2 d .
C10 C 0.0417(15) 0.2957(15) 0.5773(11) 0.040(4) Uani 1.0 2 d .
C11 C 0.0118(13) 0.2584(14) 0.4797(11) 0.032(3) Uani 1.0 2 d .
C12 C 0.3494(13) 0.2388(11) 0.4250(11) 0.027(3) Uani 1.0 2 d .
C13 C 0.4191(16) 0.3483(15) 0.3779(13) 0.046(4) Uani 1.0 2 d .
C14 C 0.4472(17) 0.193(2) 0.4863(14) 0.056(5) Uani 1.0 2 d .
C15 C -0.1282(13) 0.2307(15) 0.4272(10) 0.034(4) Uani 1.0 2 d .
C16 C -0.1748(18) 0.3491(18) 0.4446(13) 0.049(5) Uani 1.0 2 d .
C17 C -0.2185(14) 0.1072(16) 0.4547(13) 0.047(4) Uani 1.0 2 d .
C18 C 0.0202(12) 0.2483(11) 0.0795(9) 0.023(3) Uani 1.0 2 d .
C19 C -0.0966(13) 0.2614(13) 0.0411(10) 0.030(3) Uani 1.0 2 d .
C20 C -0.1082(15) 0.2984(13) -0.0520(10) 0.034(4) Uani 1.0 2 d .
C21 C -0.0043(15) 0.3141(15) -0.1054(11) 0.040(4) Uani 1.0 2 d .
C22 C 0.1141(15) 0.2985(17) -0.0653(11) 0.042(4) Uani 1.0 2 d .
C23 C 0.1285(13) 0.2609(14) 0.0270(10) 0.030(3) Uani 1.0 2 d .
C24 C -0.2108(13) 0.2434(14) 0.0981(10) 0.033(3) Uani 1.0 2 d .
C25 C -0.2108(15) 0.3706(18) 0.1535(13) 0.054(5) Uani 1.0 2 d .
C26 C -0.3438(14) 0.1765(14) 0.0300(12) 0.039(4) Uani 1.0 2 d .
C27 C 0.2571(14) 0.2456(18) 0.0711(10) 0.043(4) Uani 1.0 2 d .
C28 C 0.3757(14) 0.3557(16) 0.0573(12) 0.047(5) Uani 1.0 2 d .
C29 C 0.2692(15) 0.1176(17) 0.0300(13) 0.046(4) Uani 1.0 2 d .
C31 C 0.3210(13) 0.7419(15) 0.2725(9) 0.033(4) Uani 1.0 2 d .
C32 C 0.4262(12) 0.7017(11) 0.2474(9) 0.024(3) Uani 1.0 2 d .
C33 C 0.5382(13) 0.7901(15) 0.2250(9) 0.033(4) Uani 1.0 2 d .
C34 C 0.5465(16) 0.9172(12) 0.2258(10) 0.037(4) Uani 1.0 2 d .
C35 C 0.4427(13) 0.9571(13) 0.2466(10) 0.030(3) Uani 1.0 2 d .
C36 C 0.3303(14) 0.8732(13) 0.2703(10) 0.030(3) Uani 1.0 2 d .
H3 H 0.0182 -0.0005 0.3180 0.0278 Uiso 1.0 2 calc R
H4 H -0.0308 0.0019 0.1404 0.0366 Uiso 1.0 2 calc R
H8 H 0.3536 0.3303 0.6112 0.0405 Uiso 1.0 2 calc R
H9 H 0.1826 0.3456 0.6949 0.0388 Uiso 1.0 2 calc R
H10 H -0.0254 0.3051 0.6129 0.0480 Uiso 1.0 2 calc R
H12 H 0.3046 0.1669 0.3710 0.0328 Uiso 1.0 2 calc R
H13A H 0.4596 0.4239 0.4274 0.0546 Uiso 1.0 2 calc R
H13B H 0.3569 0.3674 0.3296 0.0546 Uiso 1.0 2 calc R
H13C H 0.4868 0.3263 0.3457 0.0546 Uiso 1.0 2 calc R
H14A H 0.5005 0.2635 0.5366 0.0678 Uiso 1.0 2 calc R
H14B H 0.5038 0.1660 0.4446 0.0678 Uiso 1.0 2 calc R
H14C H 0.4006 0.1206 0.5172 0.0678 Uiso 1.0 2 calc R
H15 H -0.1255 0.2146 0.3558 0.0410 Uiso 1.0 2 calc R
H16A H -0.1163 0.4218 0.4203 0.0593 Uiso 1.0 2 calc R
H16B H -0.1740 0.3710 0.5145 0.0593 Uiso 1.0 2 calc R
H16C H -0.2638 0.3300 0.4100 0.0593 Uiso 1.0 2 calc R
H17A H -0.2194 0.1173 0.5251 0.0565 Uiso 1.0 2 calc R
H17B H -0.1867 0.0349 0.4360 0.0565 Uiso 1.0 2 calc R
H17C H -0.3073 0.0903 0.4203 0.0565 Uiso 1.0 2 calc R
H20 H -0.1865 0.3128 -0.0788 0.0411 Uiso 1.0 2 calc R
H21 H -0.0140 0.3354 -0.1695 0.0476 Uiso 1.0 2 calc R
H22 H 0.1851 0.3138 -0.1013 0.0508 Uiso 1.0 2 calc R
H24 H -0.2006 0.1854 0.1472 0.0397 Uiso 1.0 2 calc R
H25A H -0.2170 0.4308 0.1072 0.0645 Uiso 1.0 2 calc R
H25B H -0.1297 0.4072 0.1997 0.0645 Uiso 1.0 2 calc R
H25C H -0.2857 0.3554 0.1889 0.0645 Uiso 1.0 2 calc R
H26A H -0.3447 0.0919 -0.0002 0.0467 Uiso 1.0 2 calc R
H26B H -0.3546 0.2294 -0.0209 0.0467 Uiso 1.0 2 calc R
H26C H -0.4156 0.1663 0.0684 0.0467 Uiso 1.0 2 calc R
H27 H 0.2564 0.2460 0.1427 0.0517 Uiso 1.0 2 calc R
H28A H 0.3693 0.4372 0.0880 0.0560 Uiso 1.0 2 calc R
H28B H 0.3781 0.3586 -0.0124 0.0560 Uiso 1.0 2 calc R
H28C H 0.4557 0.3418 0.0875 0.0560 Uiso 1.0 2 calc R
H29A H 0.2661 0.1129 -0.0408 0.0557 Uiso 1.0 2 calc R
H29B H 0.1969 0.0478 0.0447 0.0557 Uiso 1.0 2 calc R
H29C H 0.3524 0.1094 0.0593 0.0557 Uiso 1.0 2 calc R

loop_
_atom_site_aniso_label
_atom_site_aniso_U_11
_atom_site_aniso_U_22
_atom_site_aniso_U_33
_atom_site_aniso_U_12
_atom_site_aniso_U_13
_atom_site_aniso_U_23
Au1 0.0204(4) 0.0294(4) 0.0234(4) 0.0063(3) 0.0027(2) 0.0083(3)
F32 0.038(5) 0.033(4) 0.049(5) 0.016(4) 0.014(4) 0.011(4)
F33 0.027(5) 0.070(6) 0.043(5) 0.010(4) 0.011(4) 0.017(5)
F34 0.050(6) 0.059(6) 0.054(6) -0.012(5) 0.022(5) 0.021(5)
F35 0.075(7) 0.039(5) 0.054(6) 0.005(5) 0.019(5) 0.015(5)
F36 0.049(5) 0.041(5) 0.044(5) 0.019(4) 0.009(4) 0.002(4)
O1 0.019(5) 0.038(6) 0.044(6) -0.002(4) 0.004(4) 0.025(5)
N2 0.015(5) 0.028(6) 0.025(5) 0.010(5) 0.006(4) 0.010(5)
N5 0.017(5) 0.053(7) 0.025(6) 0.011(5) -0.001(5) 0.017(5)
C1 0.030(3) 0.030(3) 0.030(3) 0.0093(12) 0.0046(11) 0.0042(11)
C3 0.016(6) 0.009(6) 0.041(8) -0.001(5) 0.001(6) 0.005(5)
C4 0.029(7) 0.035(7) 0.031(7) 0.013(6) 0.001(6) 0.014(6)
C6 0.024(7) 0.020(6) 0.032(7) 0.003(5) 0.002(6) 0.008(6)
C7 0.029(7) 0.028(7) 0.026(7) 0.007(6) -0.005(6) 0.005(6)
C8 0.033(8) 0.045(8) 0.022(7) 0.016(7) -0.004(6) -0.003(6)
C9 0.059(9) 0.027(7) 0.016(6) 0.025(7) 0.003(6) -0.009(5)
C10 0.043(9) 0.046(9) 0.041(8) 0.025(7) 0.016(7) 0.007(7)
C11 0.024(7) 0.036(8) 0.033(8) 0.004(6) 0.001(6) 0.013(6)
C12 0.023(7) 0.010(6) 0.048(9) 0.007(5) 0.008(6) -0.006(6)
C13 0.050(10) 0.035(8) 0.058(10) 0.017(8) 0.021(8) 0.011(8)
C14 0.039(9) 0.091(14) 0.064(11) 0.037(9) 0.028(8) 0.049(10)
C15 0.021(7) 0.054(9) 0.030(7) 0.013(6) 0.008(6) 0.006(7)
C16 0.047(10) 0.061(11) 0.045(10) 0.021(9) 0.004(8) 0.016(8)
C17 0.023(8) 0.055(10) 0.058(10) 0.004(7) 0.000(7) 0.016(8)
C18 0.025(7) 0.015(6) 0.022(6) -0.003(5) -0.004(5) 0.004(5)
C19 0.030(3) 0.030(3) 0.030(3) 0.0093(12) 0.0046(11) 0.0042(11)
C20 0.048(9) 0.033(8) 0.024(7) 0.029(7) -0.009(6) -0.013(6)
C21 0.035(8) 0.045(9) 0.027(8) -0.004(7) -0.006(7) 0.011(7)
C22 0.034(8) 0.065(11) 0.025(8) 0.009(8) 0.010(7) 0.011(7)
C23 0.024(7) 0.042(8) 0.020(7) 0.009(6) 0.002(6) -0.009(6)
C24 0.024(7) 0.044(8) 0.029(7) 0.006(6) 0.001(6) 0.014(6)
C25 0.027(8) 0.073(12) 0.058(11) 0.012(8) 0.007(8) -0.000(9)
C26 0.022(7) 0.029(7) 0.053(10) 0.003(6) -0.015(7) -0.016(7)
C27 0.031(8) 0.096(13) 0.015(6) 0.034(8) 0.012(6) 0.013(7)
C28 0.022(7) 0.052(10) 0.041(9) -0.014(7) -0.002(7) -0.026(8)
C29 0.030(8) 0.060(11) 0.049(10) 0.018(8) 0.001(7) 0.002(8)
C31 0.020(7) 0.063(10) 0.019(6) 0.011(7) 0.003(5) 0.021(6)
C32 0.027(7) 0.014(6) 0.021(6) -0.007(5) -0.005(5) 0.000(5)
C33 0.019(7) 0.056(9) 0.015(6) -0.000(6) -0.000(5) 0.006(6)
C34 0.058(10) 0.013(6) 0.034(8) -0.001(6) 0.013(7) 0.011(6)
C35 0.030(3) 0.030(3) 0.030(3) 0.0093(12) 0.0046(11) 0.0042(11)
C36 0.030(3) 0.030(3) 0.030(3) 0.0093(12) 0.0046(11) 0.0042(11)

loop_
_atom_type_symbol
_atom_type_description
_atom_type_scat_dispersion_real
_atom_type_scat_dispersion_imag
_atom_type_scat_source
C C 0.0033 0.0016
;
International Tables for Crystallography
(1992, Vol. C, Tables 4.2.6.8 and 6.1.1.4)
;
H H 0.0000 0.0000
;
International Tables for Crystallography
(1992, Vol. C, Table 6.1.1.4)
;
Au Au -2.0133 8.8022
;
International Tables for Crystallography
(1992, Vol. C, Tables 4.2.6.8 and 6.1.1.4)
;
F F 0.0171 0.0103
;
International Tables for Crystallography
(1992, Vol. C, Tables 4.2.6.8 and 6.1.1.4)
;
N N 0.0061 0.0033
;
International Tables for Crystallography
(1992, Vol. C, Tables 4.2.6.8 and 6.1.1.4)
;
O O 0.0106 0.0060
;
International Tables for Crystallography
(1992, Vol. C, Tables 4.2.6.8 and 6.1.1.4)
;

loop_
_geom_angle_atom_site_label_1
_geom_angle_atom_site_label_2
_geom_angle_atom_site_label_3
_geom_angle
_geom_angle_publ_flag
O1 Au1 C1 178.0(6) yes
Au1 O1 C31 127.0(11) yes
C1 N2 C3 109.7(11) yes
C1 N2 C6 125.2(11) yes
C3 N2 C6 124.3(11) yes
C1 N5 C4 109.6(12) yes
C1 N5 C18 121.6(12) yes
C4 N5 C18 128.7(11) yes
Au1 C1 N2 126.3(10) yes
Au1 C1 N5 127.6(12) yes
N2 C1 N5 106.0(12) yes
N2 C3 C4 105.8(12) yes
N5 C4 C3 108.8(11) yes
N2 C6 C7 118.8(12) yes
N2 C6 C11 119.0(11) yes
C7 C6 C11 122.3(12) yes
C6 C7 C8 116.9(14) yes
C6 C7 C12 123.0(12) yes
C8 C7 C12 120.1(13) yes
C7 C8 C9 120.0(13) yes
C8 C9 C10 120.9(12) yes
C9 C10 C11 122.1(16) yes
C6 C11 C10 117.8(13) yes
C6 C11 C15 121.4(12) yes
C10 C11 C15 120.8(14) yes
C7 C12 C13 113.1(13) yes
C7 C12 C14 115.1(14) yes
C13 C12 C14 109.8(13) yes
C11 C15 C16 110.6(12) yes
C11 C15 C17 110.3(13) yes
C16 C15 C17 114.4(14) yes
N5 C18 C19 119.5(12) yes
N5 C18 C23 116.2(12) yes
C19 C18 C23 123.6(12) yes
C18 C19 C20 118.5(14) yes
C18 C19 C24 122.1(13) yes
C20 C19 C24 119.4(14) yes
C19 C20 C21 119.9(15) yes
C20 C21 C22 120.8(14) yes
C21 C22 C23 120.7(15) yes
C18 C23 C22 116.3(14) yes
C18 C23 C27 122.6(12) yes
C22 C23 C27 120.8(13) yes
C19 C24 C25 111.8(12) yes
C19 C24 C26 111.1(11) yes
C25 C24 C26 110.8(13) yes
C23 C27 C28 112.7(15) yes
C23 C27 C29 110.7(11) yes
C28 C27 C29 110.4(14) yes
O1 C31 C32 124.8(15) yes
O1 C31 C36 117.5(14) yes
C32 C31 C36 117.7(12) yes
F32 C32 C31 122.0(11) yes
F32 C32 C33 117.1(13) yes
C31 C32 C33 120.7(13) yes
F33 C33 C32 118.8(14) yes
F33 C33 C34 120.6(13) yes
C32 C33 C34 120.6(15) yes
F34 C34 C33 119.6(15) yes
F34 C34 C35 120.9(13) yes
C33 C34 C35 119.5(13) yes
F35 C35 C34 119.4(12) yes
F35 C35 C36 118.7(14) yes
C34 C35 C36 121.9(14) yes
F36 C36 C31 120.6(12) yes
F36 C36 C35 119.7(13) yes
C31 C36 C35 119.7(14) yes
N2 C3 H3 127.123 no
C4 C3 H3 127.125 no
N5 C4 H4 125.585 no
C3 C4 H4 125.588 no
C7 C8 H8 120.019 no
C9 C8 H8 120.023 no
C8 C9 H9 119.558 no
C10 C9 H9 119.558 no
C9 C10 H10 118.933 no
C11 C10 H10 118.931 no
C7 C12 H12 106.009 no
C13 C12 H12 106.001 no
C14 C12 H12 106.006 no
C12 C13 H13A 109.471 no
C12 C13 H13B 109.472 no
C12 C13 H13C 109.470 no
H13A C13 H13B 109.472 no
H13A C13 H13C 109.469 no
H13B C13 H13C 109.472 no
C12 C14 H14A 109.471 no
C12 C14 H14B 109.472 no
C12 C14 H14C 109.473 no
H14A C14 H14B 109.470 no
H14A C14 H14C 109.474 no
H14B C14 H14C 109.467 no
C11 C15 H15 107.016 no
C16 C15 H15 107.018 no
C17 C15 H15 107.021 no
C15 C16 H16A 109.472 no
C15 C16 H16B 109.474 no
C15 C16 H16C 109.474 no
H16A C16 H16B 109.468 no
H16A C16 H16C 109.471 no
H16B C16 H16C 109.468 no
C15 C17 H17A 109.471 no
C15 C17 H17B 109.473 no
C15 C17 H17C 109.474 no
H17A C17 H17B 109.469 no
H17A C17 H17C 109.469 no
H17B C17 H17C 109.471 no
C19 C20 H20 120.066 no
C21 C20 H20 120.073 no
C20 C21 H21 119.613 no
C22 C21 H21 119.616 no
C21 C22 H22 119.627 no
C23 C22 H22 119.634 no
C19 C24 H24 107.635 no
C25 C24 H24 107.635 no
C26 C24 H24 107.631 no
C24 C25 H25A 109.470 no
C24 C25 H25B 109.473 no
C24 C25 H25C 109.468 no
H25A C25 H25B 109.470 no
H25A C25 H25C 109.471 no
H25B C25 H25C 109.475 no
C24 C26 H26A 109.470 no
C24 C26 H26B 109.469 no
C24 C26 H26C 109.470 no
H26A C26 H26B 109.472 no
H26A C26 H26C 109.471 no
H26B C26 H26C 109.475 no
C23 C27 H27 107.621 no
C28 C27 H27 107.623 no
C29 C27 H27 107.618 no
C27 C28 H28A 109.469 no
C27 C28 H28B 109.472 no
C27 C28 H28C 109.471 no
H28A C28 H28B 109.468 no
H28A C28 H28C 109.476 no
H28B C28 H28C 109.470 no
C27 C29 H29A 109.472 no
C27 C29 H29B 109.470 no
C27 C29 H29C 109.475 no
H29A C29 H29B 109.473 no
H29A C29 H29C 109.467 no
H29B C29 H29C 109.471 no

loop_
_geom_bond_atom_site_label_1
_geom_bond_atom_site_label_2
_geom_bond_distance
_geom_bond_publ_flag
Au1 O1 2.067(10) yes
Au1 C1 1.995(14) yes
F32 C32 1.338(15) yes
F33 C33 1.363(19) yes
F34 C34 1.366(17) yes
F35 C35 1.349(18) yes
F36 C36 1.293(19) yes
O1 C31 1.316(16) yes
N2 C1 1.364(19) yes
N2 C3 1.366(15) yes
N2 C6 1.430(16) yes
N5 C1 1.340(17) yes
N5 C4 1.35(2) yes
N5 C18 1.464(17) yes
C3 C4 1.35(2) yes
C6 C7 1.429(19) yes
C6 C11 1.41(2) yes
C7 C8 1.398(18) yes
C7 C12 1.52(3) yes
C8 C9 1.40(3) yes
C9 C10 1.37(2) yes
C10 C11 1.36(2) yes
C11 C15 1.536(19) yes
C12 C13 1.48(2) yes
C12 C14 1.52(3) yes
C15 C16 1.54(3) yes
C15 C17 1.54(3) yes
C18 C19 1.37(2) yes
C18 C23 1.44(2) yes
C19 C20 1.40(2) yes
C19 C24 1.52(2) yes
C20 C21 1.40(3) yes
C21 C22 1.40(3) yes
C22 C23 1.40(2) yes
C23 C27 1.52(3) yes
C24 C25 1.53(3) yes
C24 C26 1.563(18) yes
C27 C28 1.53(2) yes
C27 C29 1.52(3) yes
C31 C32 1.41(2) yes
C31 C36 1.42(3) yes
C32 C33 1.403(17) yes
C33 C34 1.37(2) yes
C34 C35 1.37(3) yes
C35 C36 1.391(18) yes
C3 H3 0.950 no
C4 H4 0.950 no
C8 H8 0.950 no
C9 H9 0.950 no
C10 H10 0.950 no
C12 H12 1.000 no
C13 H13A 0.980 no
C13 H13B 0.980 no
C13 H13C 0.980 no
C14 H14A 0.980 no
C14 H14B 0.980 no
C14 H14C 0.980 no
C15 H15 1.000 no
C16 H16A 0.980 no
C16 H16B 0.980 no
C16 H16C 0.980 no
C17 H17A 0.980 no
C17 H17B 0.980 no
C17 H17C 0.980 no
C20 H20 0.950 no
C21 H21 0.950 no
C22 H22 0.950 no
C24 H24 1.000 no
C25 H25A 0.980 no
C25 H25B 0.980 no
C25 H25C 0.980 no
C26 H26A 0.980 no
C26 H26B 0.980 no
C26 H26C 0.980 no
C27 H27 1.000 no
C28 H28A 0.980 no
C28 H28B 0.980 no
C28 H28C 0.980 no
C29 H29A 0.980 no
C29 H29B 0.980 no
C29 H29C 0.980 no

loop_
_geom_contact_atom_site_label_1
_geom_contact_atom_site_label_2
_geom_contact_distance
_geom_contact_publ_flag
_geom_contact_site_symmetry_2
Au1 F32 2.992(8) no .
Au1 C6 3.410(14) no .
Au1 C18 3.341(11) no .
Au1 C32 3.422(12) no .
F32 F33 2.671(12) no .
F32 O1 2.868(15) no .
F32 C13 3.24(2) no .
F32 C28 3.355(18) no .
F33 F34 2.743(16) no .
F34 F35 2.737(17) no .
F35 F36 2.680(13) no .
F36 O1 2.689(15) no .
F36 C34 3.58(2) no .
N2 C12 2.947(16) no .
N2 C13 3.489(18) no .
N2 C15 2.898(19) no .
N2 C18 3.564(16) no .
N5 C6 3.542(17) no .
N5 C24 2.905(19) no .
N5 C27 2.910(19) no .
C1 C7 3.40(2) no .
C1 C11 3.29(3) no .
C1 C15 3.44(3) no .
C1 C19 3.34(2) no .
C1 C23 3.30(2) no .
C1 C24 3.54(2) no .
C1 C27 3.44(3) no .
C3 C7 3.382(16) no .
C3 C11 3.29(2) no .
C3 C15 3.43(2) no .
C4 C6 3.549(18) no .
C4 C19 3.35(3) no .
C4 C23 3.33(2) no .
C4 C24 3.57(3) no .
C4 C27 3.52(2) no .
C6 C9 2.742(18) no .
C6 C13 3.38(3) no .
C6 C17 3.52(2) no .
C7 C10 2.80(3) no .
C8 C11 2.81(2) no .
C8 C13 3.39(3) no .
C8 C14 2.95(3) no .
C10 C16 3.05(3) no .
C10 C17 3.149(19) no .
C18 C21 2.75(2) no .
C18 C25 3.38(3) no .
C18 C29 3.52(3) no .
C19 C22 2.82(3) no .
C20 C23 2.83(3) no .
C20 C25 3.30(3) no .
C20 C26 2.93(2) no .
C22 C28 3.00(2) no .
C22 C29 3.25(3) no .
C31 C34 2.820(19) no .
C32 C35 2.764(19) no .
C33 C36 2.78(3) no .
F33 C8 3.288(17) no 2_666
F33 C9 3.283(18) no 2_666
F33 C22 3.60(2) no 2_665
F34 C17 3.53(2) no 1_665
F34 C24 3.221(18) no 1_665
F34 C26 3.26(2) no 1_665
F35 C12 3.374(19) no 1_565
F35 C13 3.44(2) no 1_565
F35 C14 3.48(3) no 1_565
F35 C29 3.51(2) no 1_565
F36 C3 3.184(18) no 1_565
F36 C21 3.540(15) no 2_565
O1 C10 3.54(2) no 2_566
O1 C20 3.585(17) no 2_565
O1 C21 3.381(19) no 2_565
C3 F36 3.184(18) no 1_545
C8 F33 3.288(17) no 2_666
C9 F33 3.283(18) no 2_666
C10 O1 3.54(2) no 2_566
C12 F35 3.374(19) no 1_545
C13 F35 3.44(2) no 1_545
C14 F35 3.48(3) no 1_545
C17 F34 3.53(2) no 1_445
C20 O1 3.585(17) no 2_565
C20 C31 3.533(18) no 2_565
C21 F36 3.540(15) no 2_565
C21 O1 3.381(19) no 2_565
C22 F33 3.60(2) no 2_665
C24 F34 3.221(18) no 1_445
C26 F34 3.26(2) no 1_445
C29 F35 3.51(2) no 1_545
C31 C20 3.533(18) no 2_565
Au1 H13B 2.8482 no .
Au1 H25B 2.9406 no .
Au1 H27 3.4777 no .
F32 H13A 3.1933 no .
F32 H13B 2.6424 no .
F32 H13C 3.4095 no .
F32 H28A 2.5363 no .
F32 H28C 3.4126 no .
N2 H4 3.0890 no .
N2 H12 2.5535 no .
N2 H13B 3.0010 no .
N2 H15 2.3853 no .
N2 H17B 3.5407 no .
N2 H27 3.3520 no .
N5 H3 3.1140 no .
N5 H15 3.2483 no .
N5 H24 2.4549 no .
N5 H25B 3.2878 no .
N5 H27 2.4367 no .
N5 H29B 3.3265 no .
C1 H3 3.1509 no .
C1 H4 3.1075 no .
C1 H12 3.3390 no .
C1 H13B 2.8908 no .
C1 H15 2.7114 no .
C1 H24 3.0711 no .
C1 H25B 3.1000 no .
C1 H27 2.6964 no .
C3 H12 2.8996 no .
C3 H15 2.8130 no .
C3 H17B 3.3011 no .
C3 H24 3.5719 no .
C3 H27 3.5608 no .
C4 H15 3.3212 no .
C4 H24 2.8475 no .
C4 H27 3.0138 no .
C4 H29B 3.1266 no .
C6 H3 2.7802 no .
C6 H8 3.2769 no .
C6 H10 3.2253 no .
C6 H12 2.6396 no .
C6 H13B 3.1609 no .
C6 H15 2.5770 no .
C6 H17B 3.3745 no .
C7 H3 3.5515 no .
C7 H9 3.2730 no .
C7 H13A 2.6999 no .
C7 H13B 2.6995 no .
C7 H13C 3.3409 no .
C7 H14A 2.8331 no .
C7 H14B 3.3835 no .
C7 H14C 2.7088 no .
C8 H10 3.2585 no .
C8 H12 3.2563 no .
C8 H13A 3.2062 no .
C8 H14A 2.8222 no .
C8 H14C 2.9590 no .
C10 H8 3.2617 no .
C10 H15 3.2931 no .
C10 H16A 3.2880 no .
C10 H16B 2.7820 no .
C10 H17A 2.8895 no .
C10 H17B 3.4355 no .
C11 H3 3.4775 no .
C11 H9 3.2353 no .
C11 H16A 2.7125 no .
C11 H16B 2.7211 no .
C11 H16C 3.3711 no .
C11 H17A 2.7113 no .
C11 H17B 2.7057 no .
C11 H17C 3.3655 no .
C12 H8 2.6826 no .
C13 H8 3.4234 no .
C13 H14A 2.6466 no .
C13 H14B 2.6457 no .
C13 H14C 3.2953 no .
C13 H27 3.4529 no .
C14 H8 2.6715 no .
C14 H13A 2.7158 no .
C14 H13B 3.2964 no .
C14 H13C 2.5638 no .
C15 H10 2.6464 no .
C16 H10 2.8626 no .
C16 H17A 2.8227 no .
C16 H17B 3.4107 no .
C16 H17C 2.7505 no .
C16 H25B 3.5999 no .
C17 H10 3.0485 no .
C17 H16A 3.4104 no .
C17 H16B 2.8207 no .
C17 H16C 2.7537 no .
C18 H4 2.8379 no .
C18 H20 3.2429 no .
C18 H22 3.2740 no .
C18 H24 2.6022 no .
C18 H25B 3.1990 no .
C18 H27 2.6192 no .
C18 H29B 3.3580 no .
C19 H4 3.5128 no .
C19 H21 3.2803 no .
C19 H25A 2.7201 no .
C19 H25B 2.7241 no .
C19 H25C 3.3656 no .
C19 H26A 2.7410 no .
C19 H26B 2.7383 no .
C19 H26C 3.3824 no .
C20 H22 3.2887 no .
C20 H24 3.2979 no .
C20 H25A 3.0704 no .
C20 H26A 3.0936 no .
C20 H26B 2.6521 no .
C22 H20 3.2925 no .
C22 H27 3.3120 no .
C22 H28A 3.1711 no .
C22 H28B 2.7338 no .
C22 H29A 3.0005 no .
C22 H29B 3.5729 no .
C23 H4 3.4967 no .
C23 H21 3.2863 no .
C23 H28A 2.7331 no .
C23 H28B 2.7418 no .
C23 H28C 3.3734 no .
C23 H29A 2.6882 no .
C23 H29B 2.6860 no .
C23 H29C 3.3411 no .
C24 H20 2.6743 no .
C25 H20 3.2970 no .
C25 H26A 3.3854 no .
C25 H26B 2.7774 no .
C25 H26C 2.7031 no .
C26 H20 2.6454 no .
C26 H25A 2.7687 no .
C26 H25B 3.3917 no .
C26 H25C 2.6964 no .
C27 H22 2.6885 no .
C28 H22 2.7502 no .
C28 H29A 2.7286 no .
C28 H29B 3.3450 no .
C28 H29C 2.6493 no .
C29 H22 3.2259 no .
C29 H28A 3.3431 no .
C29 H28B 2.7192 no .
C29 H28C 2.6646 no .
C32 H28A 3.3374 no .
H3 H4 2.4799 no .
H3 H12 3.0662 no .
H3 H15 3.2286 no .
H3 H17B 3.0036 no .
H4 H24 3.1101 no .
H4 H27 3.4537 no .
H4 H29B 2.8787 no .
H8 H9 2.3397 no .
H8 H12 3.5474 no .
H8 H13A 3.0769 no .
H8 H14A 2.2545 no .
H8 H14C 2.7482 no .
H9 H10 2.3023 no .
H10 H15 3.5778 no .
H10 H16A 3.2676 no .
H10 H16B 2.3214 no .
H10 H17A 2.5555 no .
H10 H17B 3.5308 no .
H12 H13A 2.8075 no .
H12 H13B 2.2608 no .
H12 H13C 2.3104 no .
H12 H14A 2.8343 no .
H12 H14B 2.2861 no .
H12 H14C 2.3536 no .
H12 H27 3.4092 no .
H13A H14A 2.5450 no .
H13A H14B 3.0417 no .
H13A H14C 3.5877 no .
H13B H14A 3.5713 no .
H13B H14B 3.4971 no .
H13B H27 2.7521 no .
H13B H28A 3.5411 no .
H13C H14A 2.8172 no .
H13C H14B 2.3810 no .
H13C H14C 3.4741 no .
H13C H27 3.4087 no .
H15 H16A 2.3360 no .
H15 H16B 2.8615 no .
H15 H16C 2.3719 no .
H15 H17A 2.8590 no .
H15 H17B 2.3312 no .
H15 H17C 2.3712 no .
H15 H24 2.8912 no .
H15 H25B 3.1923 no .
H15 H25C 3.4953 no .
H16A H25B 3.0508 no .
H16A H25C 3.4215 no .
H16B H17A 2.7098 no .
H16B H17C 3.0778 no .
H16C H17A 3.0856 no .
H16C H17C 2.5596 no .
H16C H25B 3.4923 no .
H16C H25C 3.1146 no .
H20 H21 2.3443 no .
H20 H24 3.5778 no .
H20 H25A 2.8840 no .
H20 H26A 2.9242 no .
H20 H26B 2.0769 no .
H20 H26C 3.5281 no .
H21 H22 2.3445 no .
H22 H28A 3.0468 no .
H22 H28B 2.1981 no .
H22 H29A 2.7775 no .
H24 H25A 2.8616 no .
H24 H25B 2.3428 no .
H24 H25C 2.3687 no .
H24 H26A 2.3713 no .
H24 H26B 2.8862 no .
H24 H26C 2.3998 no .
H25A H26B 2.6415 no .
H25A H26C 3.0184 no .
H25B H26C 3.5867 no .
H25C H26A 3.5746 no .
H25C H26B 3.0225 no .
H25C H26C 2.4841 no .
H27 H28A 2.3494 no .
H27 H28B 2.8609 no .
H27 H28C 2.3594 no .
H27 H29A 2.8499 no .
H27 H29B 2.3272 no .
H27 H29C 2.3560 no .
H28A H29C 3.5367 no .
H28B H29A 2.5833 no .
H28B H29C 2.9587 no .
H28C H29A 2.9950 no .
H28C H29B 3.5436 no .
H28C H29C 2.4393 no .
Au1 H10 3.4780 no 2_566
Au1 H16B 3.1984 no 2_566
Au1 H21 3.3237 no 2_565
F32 H8 2.7328 no 2_666
F32 H14A 3.1647 no 2_666
F33 H8 2.8025 no 2_666
F33 H9 2.7591 no 2_666
F33 H22 2.7048 no 2_665
F33 H28B 2.7691 no 2_665
F33 H29A 2.9768 no 2_665
F34 H4 3.5988 no 1_665
F34 H15 3.1683 no 1_665
F34 H17B 3.3897 no 1_665
F34 H17C 3.0025 no 1_665
F34 H24 2.4239 no 1_665
F34 H26A 3.1279 no 1_665
F34 H26C 2.9566 no 1_665
F34 H29A 2.8382 no 2_665
F35 H12 2.7646 no 1_565
F35 H13C 2.8085 no 1_565
F35 H14B 2.7892 no 1_565
F35 H17C 3.3586 no 1_665
F35 H26C 3.0906 no 1_665
F35 H27 3.4298 no 1_565
F35 H29B 3.5869 no 1_565
F35 H29C 2.7617 no 1_565
F36 H3 2.8236 no 1_565
F36 H10 3.3252 no 2_566
F36 H12 2.7504 no 1_565
F36 H17A 2.6944 no 2_566
F36 H20 3.5250 no 2_565
F36 H21 3.2041 no 2_565
O1 H10 2.5935 no 2_566
O1 H14A 3.4770 no 2_666
O1 H16B 2.7565 no 2_566
O1 H17A 3.2364 no 2_566
O1 H20 3.0749 no 2_565
O1 H21 2.6437 no 2_565
C4 H29A 3.3561 no 2_555
C4 H29B 3.5947 no 2_555
C7 H17B 3.5325 no 2_556
C8 H13A 3.5163 no 2_666
C8 H17B 3.5982 no 2_556
C9 H16A 3.1545 no 2_566
C10 H16A 2.9672 no 2_566
C11 H16A 3.4519 no 2_566
C13 H13A 3.3578 no 2_666
C13 H16C 3.4837 no 1_655
C14 H16C 3.3925 no 1_655
C14 H17A 3.5512 no 2_556
C14 H17B 3.5367 no 2_556
C14 H17C 3.3682 no 1_655
C14 H17C 3.4922 no 2_556
C16 H14B 3.4709 no 1_455
C16 H16A 3.5858 no 2_566
C17 H14B 3.2508 no 1_455
C17 H14C 2.7886 no 2_556
C18 H29B 3.5450 no 2_555
C19 H29B 3.3011 no 2_555
C21 H4 3.5999 no 2_555
C21 H25A 3.1125 no 2_565
C21 H25B 3.4438 no 2_565
C22 H4 3.1893 no 2_555
C22 H9 3.5658 no 1_554
C22 H25A 2.9988 no 2_565
C23 H4 3.3496 no 2_555
C25 H9 3.5072 no 2_566
C25 H21 3.3941 no 2_565
C25 H22 3.5561 no 2_565
C25 H28C 3.5383 no 1_455
C26 H28C 3.3349 no 1_455
C26 H29A 3.5390 no 2_555
C26 H29B 3.4505 no 2_555
C26 H29C 3.2384 no 1_455
C26 H29C 3.2376 no 2_555
C28 H26C 3.5009 no 1_655
C29 H4 3.1648 no 2_555
C29 H26A 2.6757 no 2_555
C29 H26C 3.2697 no 1_655
C31 H14A 3.1242 no 2_666
C31 H17A 3.5280 no 2_566
C31 H20 2.8376 no 2_565
C31 H21 3.2938 no 2_565
C32 H8 3.0449 no 2_666
C32 H14A 2.9850 no 2_666
C32 H20 3.2541 no 2_565
C32 H26B 3.3806 no 2_565
C33 H8 3.0433 no 2_666
C33 H14A 3.4879 no 2_666
C33 H14C 3.5670 no 2_666
C33 H26B 3.2316 no 2_565
C33 H28B 3.5817 no 2_665
C33 H29A 3.5641 no 2_665
C34 H17C 3.1169 no 1_665
C34 H26A 3.5963 no 2_565
C34 H26B 3.2925 no 2_565
C34 H29A 3.5122 no 2_665
C35 H12 3.5262 no 1_565
C35 H14B 3.2833 no 1_565
C35 H17C 3.2880 no 1_665
C35 H26A 3.4207 no 2_565
C35 H26B 3.4516 no 2_565
C35 H29C 3.4424 no 1_565
C36 H12 3.4962 no 1_565
C36 H17A 3.2281 no 2_566
C36 H20 3.1355 no 2_565
C36 H21 3.5504 no 2_565
H3 F36 2.8236 no 1_545
H3 H10 3.5980 no 2_556
H3 H17A 3.5105 no 2_556
H4 F34 3.5988 no 1_445
H4 C21 3.5999 no 2_555
H4 C22 3.1893 no 2_555
H4 C23 3.3496 no 2_555
H4 C29 3.1648 no 2_555
H4 H22 3.3374 no 2_555
H4 H29A 2.6391 no 2_555
H4 H29B 2.8782 no 2_555
H8 F32 2.7328 no 2_666
H8 F33 2.8025 no 2_666
H8 C32 3.0449 no 2_666
H8 C33 3.0433 no 2_666
H8 H13A 3.0015 no 2_666
H9 F33 2.7591 no 2_666
H9 C22 3.5658 no 1_556
H9 C25 3.5072 no 2_566
H9 H16A 3.3596 no 2_566
H9 H21 2.9932 no 1_556
H9 H22 2.8989 no 1_556
H9 H25A 3.4202 no 2_566
H9 H25B 3.1959 no 2_566
H9 H25C 3.3254 no 2_566
H10 Au1 3.4780 no 2_566
H10 F36 3.3252 no 2_566
H10 O1 2.5935 no 2_566
H10 H3 3.5980 no 2_556
H10 H16A 3.0518 no 2_566
H10 H21 3.0062 no 1_556
H12 F35 2.7646 no 1_545
H12 F36 2.7504 no 1_545
H12 C35 3.5262 no 1_545
H12 C36 3.4962 no 1_545
H12 H17A 3.4983 no 2_556
H13A C8 3.5163 no 2_666
H13A C13 3.3578 no 2_666
H13A H8 3.0015 no 2_666
H13A H13A 2.3948 no 2_666
H13A H14A 3.3169 no 2_666
H13A H16C 3.4736 no 1_655
H13C F35 2.8085 no 1_545
H13C H16C 2.7364 no 1_655
H13C H25C 3.4477 no 1_655
H14A F32 3.1647 no 2_666
H14A O1 3.4770 no 2_666
H14A C31 3.1242 no 2_666
H14A C32 2.9850 no 2_666
H14A C33 3.4879 no 2_666
H14A H13A 3.3169 no 2_666
H14A H16B 3.4353 no 1_655
H14A H16C 3.2209 no 1_655
H14B F35 2.7892 no 1_545
H14B C16 3.4709 no 1_655
H14B C17 3.2508 no 1_655
H14B C35 3.2833 no 1_545
H14B H16B 3.5159 no 1_655
H14B H16C 2.7567 no 1_655
H14B H17A 3.2933 no 1_655
H14B H17C 2.4719 no 1_655
H14C C17 2.7886 no 2_556
H14C C33 3.5670 no 2_666
H14C H17A 2.7285 no 2_556
H14C H17B 2.6371 no 2_556
H14C H17C 2.5266 no 2_556
H15 F34 3.1683 no 1_445
H16A C9 3.1545 no 2_566
H16A C10 2.9672 no 2_566
H16A C11 3.4519 no 2_566
H16A C16 3.5858 no 2_566
H16A H9 3.3596 no 2_566
H16A H10 3.0518 no 2_566
H16A H16A 3.1081 no 2_566
H16A H16B 3.2586 no 2_566
H16B Au1 3.1984 no 2_566
H16B O1 2.7565 no 2_566
H16B H14A 3.4353 no 1_455
H16B H14B 3.5159 no 1_455
H16B H16A 3.2586 no 2_566
H16C C13 3.4837 no 1_455
H16C C14 3.3925 no 1_455
H16C H13A 3.4736 no 1_455
H16C H13C 2.7364 no 1_455
H16C H14A 3.2209 no 1_455
H16C H14B 2.7567 no 1_455
H17A F36 2.6944 no 2_566
H17A O1 3.2364 no 2_566
H17A C14 3.5512 no 2_556
H17A C31 3.5280 no 2_566
H17A C36 3.2281 no 2_566
H17A H3 3.5105 no 2_556
H17A H12 3.4983 no 2_556
H17A H14B 3.2933 no 1_455
H17A H14C 2.7285 no 2_556
H17B F34 3.3897 no 1_445
H17B C7 3.5325 no 2_556
H17B C8 3.5982 no 2_556
H17B C14 3.5367 no 2_556
H17B H14C 2.6371 no 2_556
H17C F34 3.0025 no 1_445
H17C F35 3.3586 no 1_445
H17C C14 3.3682 no 1_455
H17C C14 3.4922 no 2_556
H17C C34 3.1169 no 1_445
H17C C35 3.2880 no 1_445
H17C H14B 2.4719 no 1_455
H17C H14C 2.5266 no 2_556
H20 F36 3.5250 no 2_565
H20 O1 3.0749 no 2_565
H20 C31 2.8376 no 2_565
H20 C32 3.2541 no 2_565
H20 C36 3.1355 no 2_565
H21 Au1 3.3237 no 2_565
H21 F36 3.2041 no 2_565
H21 O1 2.6437 no 2_565
H21 C25 3.3941 no 2_565
H21 C31 3.2938 no 2_565
H21 C36 3.5504 no 2_565
H21 H9 2.9932 no 1_554
H21 H10 3.0062 no 1_554
H21 H25A 2.9819 no 2_565
H21 H25B 2.8990 no 2_565
H22 F33 2.7048 no 2_665
H22 C25 3.5561 no 2_565
H22 H4 3.3374 no 2_555
H22 H9 2.8989 no 1_554
H22 H25A 2.7399 no 2_565
H24 F34 2.4239 no 1_445
H24 H29A 3.3014 no 2_555
H24 H29B 3.5336 no 2_555
H25A C21 3.1125 no 2_565
H25A C22 2.9988 no 2_565
H25A H9 3.4202 no 2_566
H25A H21 2.9819 no 2_565
H25A H22 2.7399 no 2_565
H25A H28B 3.5558 no 2_565
H25A H28C 3.3606 no 1_455
H25B C21 3.4438 no 2_565
H25B H9 3.1959 no 2_566
H25B H21 2.8990 no 2_565
H25C H9 3.3254 no 2_566
H25C H13C 3.4477 no 1_455
H25C H28C 2.9471 no 1_455
H26A F34 3.1279 no 1_445
H26A C29 2.6757 no 2_555
H26A C34 3.5963 no 2_565
H26A C35 3.4207 no 2_565
H26A H26A 3.3770 no 2_455
H26A H26C 3.2030 no 2_455
H26A H29A 2.7219 no 2_555
H26A H29B 2.6093 no 2_555
H26A H29C 3.5320 no 1_455
H26A H29C 2.2596 no 2_555
H26B C32 3.3806 no 2_565
H26B C33 3.2316 no 2_565
H26B C34 3.2925 no 2_565
H26B C35 3.4516 no 2_565
H26B H28B 3.5927 no 1_455
H26B H28C 3.1454 no 1_455
H26B H29C 3.4227 no 1_455
H26C F34 2.9566 no 1_445
H26C F35 3.0906 no 1_445
H26C C28 3.5009 no 1_455
H26C C29 3.2697 no 1_455
H26C H26A 3.2030 no 2_455
H26C H28C 2.7060 no 1_455
H26C H29A 3.4624 no 1_455
H26C H29C 2.3903 no 1_455
H27 F35 3.4298 no 1_545
H28A H28B 3.3396 no 2_665
H28B F33 2.7691 no 2_665
H28B C33 3.5817 no 2_665
H28B H25A 3.5558 no 2_565
H28B H26B 3.5927 no 1_655
H28B H28A 3.3396 no 2_665
H28B H28B 3.3916 no 2_665
H28B H28C 3.5810 no 2_665
H28C C25 3.5383 no 1_655
H28C C26 3.3349 no 1_655
H28C H25A 3.3606 no 1_655
H28C H25C 2.9471 no 1_655
H28C H26B 3.1454 no 1_655
H28C H26C 2.7060 no 1_655
H28C H28B 3.5810 no 2_665
H29A F33 2.9768 no 2_665
H29A F34 2.8382 no 2_665
H29A C4 3.3561 no 2_555
H29A C26 3.5390 no 2_555
H29A C33 3.5641 no 2_665
H29A C34 3.5122 no 2_665
H29A H4 2.6391 no 2_555
H29A H24 3.3014 no 2_555
H29A H26A 2.7219 no 2_555
H29A H26C 3.4624 no 1_655
H29B F35 3.5869 no 1_545
H29B C4 3.5947 no 2_555
H29B C18 3.5450 no 2_555
H29B C19 3.3011 no 2_555
H29B C26 3.4505 no 2_555
H29B H4 2.8782 no 2_555
H29B H24 3.5336 no 2_555
H29B H26A 2.6093 no 2_555
H29C F35 2.7617 no 1_545
H29C C26 3.2384 no 1_655
H29C C26 3.2376 no 2_555
H29C C35 3.4424 no 1_545
H29C H26A 3.5320 no 1_655
H29C H26A 2.2596 no 2_555
H29C H26B 3.4227 no 1_655
H29C H26C 2.3903 no 1_655

loop_
_geom_torsion_atom_site_label_1
_geom_torsion_atom_site_label_2
_geom_torsion_atom_site_label_3
_geom_torsion_atom_site_label_4
_geom_torsion
_geom_torsion_publ_flag
Au1 O1 C31 C32 -16.2(17) no
Au1 O1 C31 C36 163.7(7) no
C1 N2 C3 C4 2.5(14) no
C3 N2 C1 Au1 -177.6(11) no
C3 N2 C1 N5 -1.5(15) no
C1 N2 C6 C7 -96.0(16) no
C1 N2 C6 C11 83.7(15) no
C6 N2 C1 Au1 12(2) no
C6 N2 C1 N5 -171.6(11) no
C3 N2 C6 C7 95.3(13) no
C3 N2 C6 C11 -85.0(16) no
C6 N2 C3 C4 172.7(11) no
C1 N5 C4 C3 1.6(16) no
C4 N5 C1 Au1 175.9(12) no
C4 N5 C1 N2 -0.1(16) no
C1 N5 C18 C19 -97.4(14) no
C1 N5 C18 C23 92.4(15) no
C18 N5 C1 Au1 -1(2) no
C18 N5 C1 N2 -176.9(11) no
C4 N5 C18 C19 86.4(17) no
C4 N5 C18 C23 -83.8(15) no
C18 N5 C4 C3 178.2(11) no
N2 C3 C4 N5 -2.5(15) no
N2 C6 C7 C8 178.5(10) no
N2 C6 C7 C12 -4.0(18) no
N2 C6 C11 C10 178.6(11) no
N2 C6 C11 C15 1.2(19) no
C7 C6 C11 C10 -2(2) no
C7 C6 C11 C15 -179.1(11) no
C11 C6 C7 C8 -1.2(19) no
C11 C6 C7 C12 176.3(12) no
C6 C7 C8 C9 4(2) no
C6 C7 C12 C13 87.0(14) no
C6 C7 C12 C14 -145.6(12) no
C8 C7 C12 C13 -95.6(15) no
C8 C7 C12 C14 31.8(16) no
C12 C7 C8 C9 -173.9(11) no
C7 C8 C9 C10 -3(2) no
C8 C9 C10 C11 0(3) no
C9 C10 C11 C6 2(3) no
C9 C10 C11 C15 179.5(12) no
C6 C11 C15 C16 -125.0(13) no
C6 C11 C15 C17 107.3(14) no
C10 C11 C15 C16 57.7(18) no
C10 C11 C15 C17 -70.0(18) no
N5 C18 C19 C20 -174.3(10) no
N5 C18 C19 C24 8.6(17) no
N5 C18 C23 C22 174.9(9) no
N5 C18 C23 C27 -10.1(16) no
C19 C18 C23 C22 5.1(18) no
C19 C18 C23 C27 -179.9(11) no
C23 C18 C19 C20 -4.8(18) no
C23 C18 C19 C24 178.1(10) no
C18 C19 C20 C21 3.5(18) no
C18 C19 C24 C25 92.6(15) no
C18 C19 C24 C26 -143.0(11) no
C20 C19 C24 C25 -84.5(13) no
C20 C19 C24 C26 39.9(17) no
C24 C19 C20 C21 -179.4(10) no
C19 C20 C21 C22 -3(2) no
C20 C21 C22 C23 3(3) no
C21 C22 C23 C18 -4(2) no
C21 C22 C23 C27 -179.3(13) no
C18 C23 C27 C28 -130.8(12) no
C18 C23 C27 C29 105.0(13) no
C22 C23 C27 C28 44.0(18) no
C22 C23 C27 C29 -80.2(17) no
O1 C31 C32 F32 -2.5(18) no
O1 C31 C32 C33 -177.5(10) no
O1 C31 C36 F36 -3.9(18) no
O1 C31 C36 C35 178.2(10) no
C32 C31 C36 F36 176.0(10) no
C32 C31 C36 C35 -1.9(17) no
C36 C31 C32 F32 177.6(10) no
C36 C31 C32 C33 2.6(16) no
F32 C32 C33 F33 2.9(16) no
F32 C32 C33 C34 -176.1(9) no
C31 C32 C33 F33 178.1(10) no
C31 C32 C33 C34 -0.9(17) no
F33 C33 C34 F34 -0.3(18) no
F33 C33 C34 C35 179.5(10) no
C32 C33 C34 F34 178.7(10) no
C32 C33 C34 C35 -1.5(18) no
F34 C34 C35 F35 1.6(19) no
F34 C34 C35 C36 -178.0(11) no
C33 C34 C35 F35 -178.2(11) no
C33 C34 C35 C36 2.2(19) no
F35 C35 C36 F36 2.0(18) no
F35 C35 C36 C31 179.9(10) no
C34 C35 C36 F36 -178.4(12) no
C34 C35 C36 C31 -0.5(19) no
